data_1503795
loop_
_publ_author_name
'Garc\'ia-Rub\'in, Silvia'
'Varela, Jes\'us A'
'Castedo, Luis'
'Sa\'a, Carlos'

_publ_section_title
;
 6Pi e- versus 8pi e- electrocyclization of 1-aryl- and
 heteroaryl-substituted (1Z,3Z)-1,3,5-hexatrienes: a matter of
 aromaticity.
;
_journal_issue 4
_journal_name_full 'Organic letters'
_journal_page_first 983
_journal_page_last 986
_journal_paper_doi 10.1021/ol802925q
_journal_volume 11
_journal_year 2009
_chemical_compound_source 'synthesis as described'
_chemical_formula_moiety 'C27 H31 N1 O6'
_chemical_formula_sum 'C27 H31 N O6'
_chemical_formula_weight 465.53
_chemical_name_systematic
;
 ?
;
_space_group_IT_number 14
_symmetry_cell_setting monoclinic
_symmetry_Int_Tables_number 14
_symmetry_space_group_name_Hall '-P 2ybc'
_symmetry_space_group_name_H-M 'P 1 21/c 1'
_atom_sites_solution_hydrogens geom
_atom_sites_solution_primary direct
_atom_sites_solution_secondary difmap
_audit_conform_dict_location ftp://ftp.iucr.org/pub/cif_core.dic
_audit_conform_dict_name cif_core.dic
_audit_conform_dict_version 2.3
_audit_creation_date 2007-05-24T11:29:38-00:00
_audit_creation_method 'WinGX routine CIF_UPDATE'
_cell_angle_alpha 90
_cell_angle_beta 91.613(5)
_cell_angle_gamma 90
_cell_formula_units_Z 4
_cell_length_a 12.7621(9)
_cell_length_b 10.3023(7)
_cell_length_c 18.3961(14)
_cell_measurement_reflns_used 943
_cell_measurement_temperature 110(2)
_cell_measurement_theta_max 25.56
_cell_measurement_theta_min 2.97
_cell_measurement_wavelength 0.71073
_cell_volume 2417.7(3)
_computing_cell_refinement 'BRUKER SAINT'
_computing_data_collection 'BRUKER SMART'
_computing_data_reduction 'BRUKER SAINT'
_computing_molecular_graphics 'Ortep-3 for Windows (Farrugia, 1997)'
_computing_publication_material 'WinGX publication routines (Farrugia, 1999)'
_computing_structure_refinement 'SHELXL-97 (Sheldrick, 1997)'
_computing_structure_solution 'SIR97  (Giacovazzo et all, 1999)'
_diffrn_ambient_temperature 110(2)
_diffrn_measured_fraction_theta_full 1
_diffrn_measured_fraction_theta_max 1
_diffrn_measurement_device_type 'Smart-CCD-1000 BRUKER'
_diffrn_measurement_method 'omega scans'
_diffrn_radiation_monochromator graphite
_diffrn_radiation_probe x-ray
_diffrn_radiation_source 'fine-focus sealed tube'
_diffrn_radiation_type MoK\a
_diffrn_radiation_wavelength 0.7107
_diffrn_reflns_av_R_equivalents 0.0610
_diffrn_reflns_av_unetI/netI 0.0426
_diffrn_reflns_limit_h_max 15
_diffrn_reflns_limit_h_min -15
_diffrn_reflns_limit_k_max 12
_diffrn_reflns_limit_k_min 0
_diffrn_reflns_limit_l_max 22
_diffrn_reflns_limit_l_min 0
_diffrn_reflns_number 29226
_diffrn_reflns_theta_full 26.02
_diffrn_reflns_theta_max 26.02
_diffrn_reflns_theta_min 1.6
_exptl_absorpt_coefficient_mu 0.09
_exptl_absorpt_correction_T_max 0.98
_exptl_absorpt_correction_T_min 0.816
_exptl_absorpt_correction_type multi-scan
_exptl_absorpt_process_details 'BRUKER SADABS'
_exptl_crystal_colour Colourless
_exptl_crystal_density_diffrn 1.279
_exptl_crystal_density_method 'not measured'
_exptl_crystal_description prism
_exptl_crystal_F_000 992
_exptl_crystal_size_max 0.4
_exptl_crystal_size_mid 0.3
_exptl_crystal_size_min 0.22
_refine_diff_density_max 0.267
_refine_diff_density_min -0.218
_refine_diff_density_rms 0.047
_refine_ls_extinction_method none
_refine_ls_goodness_of_fit_ref 1.131
_refine_ls_hydrogen_treatment mixed
_refine_ls_matrix_type full
_refine_ls_number_parameters 349
_refine_ls_number_reflns 4763
_refine_ls_number_restraints 0
_refine_ls_restrained_S_all 1.131
_refine_ls_R_factor_all 0.0748
_refine_ls_R_factor_gt 0.0445
_refine_ls_shift/su_max 0.003
_refine_ls_shift/su_mean 0
_refine_ls_structure_factor_coef Fsqd
_refine_ls_weighting_details 'calc w=1/[\s^2^(Fo^2^)+(0.0666P)^2^+0.0000P] where P=(Fo^2^+2Fc^2^)/3'
_refine_ls_weighting_scheme calc
_refine_ls_wR_factor_gt 0.1166
_refine_ls_wR_factor_ref 0.1279
_reflns_number_gt 3150
_reflns_number_total 4763
_reflns_threshold_expression >2sigma(I)
_cod_data_source_file ol802925q_si_003.cif
_cod_data_source_block cs02su1n
_cod_original_sg_symbol_H-M 'P 21/c'
_cod_database_code 1503795

loop_
_symmetry_equiv_pos_as_xyz
'x, y, z'
'-x, y+1/2, -z+1/2'
'-x, -y, -z'
'x, -y-1/2, z-1/2'

loop_
_atom_site_label
_atom_site_type_symbol
_atom_site_fract_x
_atom_site_fract_y
_atom_site_fract_z
_atom_site_U_iso_or_equiv
_atom_site_adp_type
_atom_site_occupancy
_atom_site_symmetry_multiplicity
_atom_site_calc_flag
_atom_site_refinement_flags
N1 N 0.97287(11) 0.34454(14) 0.11631(8) 0.0236(4) Uani 1 1 d .
C2 C 1.06131(14) 0.31160(16) 0.07402(11) 0.0229(4) Uani 1 1 d .
C3 C 1.16592(15) 0.34559(17) 0.08511(11) 0.0268(4) Uani 1 1 d .
H3 H 1.1874 0.4022 0.1234 0.032 Uiso 1 1 calc R
C4 C 1.23793(15) 0.29318(18) 0.03773(11) 0.0298(5) Uani 1 1 d .
H4 H 1.3101 0.3141 0.0442 0.036 Uiso 1 1 calc R
C5 C 1.20701(15) 0.21173(18) -0.01829(12) 0.0303(5) Uani 1 1 d .
H5 H 1.2576 0.1784 -0.0503 0.036 Uiso 1 1 calc R
C6 C 1.10185(14) 0.17799(17) -0.02828(11) 0.0259(4) Uani 1 1 d .
H6 H 1.0803 0.1219 -0.0669 0.031 Uiso 1 1 calc R
C7 C 1.02941(14) 0.22722(16) 0.01878(10) 0.0224(4) Uani 1 1 d .
C8 C 0.91284(14) 0.20633(16) 0.02146(10) 0.0223(4) Uani 1 1 d .
H8 H 0.8940(14) 0.1087(18) 0.0202(10) 0.022(5) Uiso 1 1 d .
C9 C 0.85567(14) 0.28250(18) -0.03948(12) 0.0237(4) Uani 1 1 d .
H9A H 0.8837(15) 0.2640(19) -0.0863(12) 0.032(6) Uiso 1 1 d .
H9B H 0.8730(16) 0.375(2) -0.0310(11) 0.034(6) Uiso 1 1 d .
C10 C 0.73948(14) 0.26453(16) -0.04678(11) 0.0237(4) Uani 1 1 d .
C11 C 0.68669(15) 0.3335(2) -0.10974(13) 0.0301(5) Uani 1 1 d .
H11A H 0.7163(17) 0.309(2) -0.1585(13) 0.040(6) Uiso 1 1 d .
H11B H 0.6964(18) 0.429(3) -0.1092(13) 0.054(7) Uiso 1 1 d .
C12 C 0.56845(14) 0.29999(17) -0.10533(11) 0.0283(5) Uani 1 1 d .
C13 C 0.56095(16) 0.2087(2) -0.03861(14) 0.0354(5) Uani 1 1 d .
H13A H 0.5147(16) 0.248(2) 0.0002(11) 0.030(5) Uiso 1 1 d .
H13B H 0.5345(18) 0.132(2) -0.0542(12) 0.041(6) Uiso 1 1 d .
C14 C 0.67190(14) 0.19496(16) -0.00824(11) 0.0243(4) Uani 1 1 d .
C15 C 0.68230(15) 0.10749(18) 0.05476(11) 0.0251(4) Uani 1 1 d .
H15 H 0.6359(15) 0.0387(19) 0.0506(11) 0.027(5) Uiso 1 1 d .
C16 C 0.73627(14) 0.11676(17) 0.11791(11) 0.0260(4) Uani 1 1 d .
C17 C 0.81155(14) 0.21837(17) 0.13821(12) 0.0245(4) Uani 1 1 d .
H17 H 0.8069(15) 0.243(2) 0.1894(12) 0.033(6) Uiso 1 1 d .
C18 C 0.88774(14) 0.25787(16) 0.09570(11) 0.0227(4) Uani 1 1 d .
C110 C 0.97546(15) 0.44191(17) 0.16810(11) 0.0259(4) Uani 1 1 d .
O111 O 1.05358(11) 0.50459(13) 0.18259(8) 0.0358(4) Uani 1 1 d .
O112 O 0.88202(10) 0.45513(12) 0.19833(7) 0.0273(3) Uani 1 1 d .
C113 C 0.87017(16) 0.54910(18) 0.25898(11) 0.0292(5) Uani 1 1 d .
C114 C 0.94167(17) 0.51008(19) 0.32189(12) 0.0359(5) Uani 1 1 d .
H11C H 0.9352 0.4166 0.3304 0.054 Uiso 1 1 calc R
H11D H 0.9219 0.5574 0.3656 0.054 Uiso 1 1 calc R
H11E H 1.0143 0.5309 0.3105 0.054 Uiso 1 1 calc R
C115 C 0.8883(2) 0.68594(19) 0.23245(13) 0.0476(6) Uani 1 1 d .
H11F H 0.963 0.6984 0.2237 0.071 Uiso 1 1 calc R
H11G H 0.8657 0.7479 0.2693 0.071 Uiso 1 1 calc R
H11H H 0.8478 0.7002 0.1871 0.071 Uiso 1 1 calc R
C116 C 0.75647(18) 0.5292(3) 0.27898(14) 0.0516(7) Uani 1 1 d .
H11I H 0.7104 0.5562 0.2383 0.077 Uiso 1 1 calc R
H11J H 0.7413 0.5813 0.322 0.077 Uiso 1 1 calc R
H11K H 0.7445 0.4372 0.2896 0.077 Uiso 1 1 calc R
C120 C 0.53232(15) 0.23518(19) -0.17603(13) 0.0332(5) Uani 1 1 d .
O121 O 0.52310(12) 0.11989(14) -0.18459(10) 0.0543(5) Uani 1 1 d .
O122 O 0.51732(11) 0.32301(14) -0.22834(8) 0.0357(4) Uani 1 1 d .
C123 C 0.48692(19) 0.2746(3) -0.29944(13) 0.0488(6) Uani 1 1 d .
H12A H 0.5439 0.2221 -0.3186 0.073 Uiso 1 1 calc R
H12B H 0.4724 0.3478 -0.3322 0.073 Uiso 1 1 calc R
H12C H 0.4238 0.2211 -0.2958 0.073 Uiso 1 1 calc R
C124 C 0.50262(14) 0.42183(17) -0.09411(10) 0.0241(4) Uani 1 1 d .
O125 O 0.53562(10) 0.52918(12) -0.08280(8) 0.0323(4) Uani 1 1 d .
O126 O 0.40083(10) 0.39136(12) -0.09666(7) 0.0267(3) Uani 1 1 d .
C127 C 0.33053(16) 0.49978(18) -0.08558(12) 0.0319(5) Uani 1 1 d .
H12D H 0.3411 0.5334 -0.0361 0.048 Uiso 1 1 calc R
H12E H 0.2578 0.4707 -0.0925 0.048 Uiso 1 1 calc R
H12F H 0.3452 0.5685 -0.1207 0.048 Uiso 1 1 calc R
C160 C 0.72059(16) 0.01753(19) 0.17757(12) 0.0331(5) Uani 1 1 d .
H16A H 0.6699 -0.0481 0.1606 0.05 Uiso 1 1 calc R
H16B H 0.6941 0.061 0.2207 0.05 Uiso 1 1 calc R
H16C H 0.7877 -0.0245 0.1899 0.05 Uiso 1 1 calc R

loop_
_atom_site_aniso_label
_atom_site_aniso_U_11
_atom_site_aniso_U_22
_atom_site_aniso_U_33
_atom_site_aniso_U_23
_atom_site_aniso_U_13
_atom_site_aniso_U_12
N1 0.0234(8) 0.0216(7) 0.0261(10) -0.0021(7) 0.0027(7) -0.0022(6)
C2 0.0223(10) 0.0195(8) 0.0271(12) 0.0055(8) 0.0023(8) 0.0002(7)
C3 0.0264(10) 0.0247(9) 0.0292(12) 0.0019(8) -0.0012(9) -0.0054(8)
C4 0.0203(10) 0.0321(10) 0.0371(13) 0.0047(9) 0.0026(9) -0.0035(8)
C5 0.0231(10) 0.0332(10) 0.0350(13) -0.0001(9) 0.0077(9) 0.0023(8)
C6 0.0249(10) 0.0251(9) 0.0276(12) 0.0009(8) 0.0006(8) -0.0002(8)
C7 0.0216(10) 0.0206(8) 0.0249(11) 0.0052(8) -0.0001(8) -0.0001(7)
C8 0.0208(10) 0.0207(9) 0.0255(12) -0.0016(8) 0.0025(8) -0.0013(7)
C9 0.0212(10) 0.0235(9) 0.0265(12) -0.0012(8) 0.0018(8) -0.0006(7)
C10 0.0222(10) 0.0207(8) 0.0282(12) -0.0021(8) 0.0006(8) 0.0000(7)
C11 0.0204(10) 0.0314(11) 0.0383(14) 0.0087(10) -0.0027(9) -0.0027(8)
C12 0.0202(10) 0.0264(9) 0.0381(13) 0.0052(9) -0.0015(9) -0.0033(7)
C13 0.0220(11) 0.0313(11) 0.0524(16) 0.0134(11) -0.0049(10) -0.0038(9)
C14 0.0207(10) 0.0198(8) 0.0323(12) -0.0029(8) -0.0001(8) 0.0005(7)
C15 0.0200(10) 0.0209(9) 0.0347(13) 0.0005(8) 0.0040(9) -0.0029(8)
C16 0.0212(10) 0.0236(9) 0.0335(13) 0.0014(8) 0.0071(9) 0.0000(7)
C17 0.0235(10) 0.0235(9) 0.0265(13) 0.0015(8) 0.0025(8) 0.0016(7)
C18 0.0221(10) 0.0188(8) 0.0270(11) 0.0009(8) -0.0038(8) 0.0011(7)
C110 0.0282(11) 0.0225(9) 0.0269(12) 0.0001(8) 0.0001(9) -0.0010(8)
O111 0.0336(8) 0.0334(7) 0.0405(10) -0.0091(7) 0.0037(7) -0.0111(6)
O112 0.0254(7) 0.0294(7) 0.0272(8) -0.0082(6) 0.0007(6) 0.0015(5)
C113 0.0358(11) 0.0263(9) 0.0253(12) -0.0076(8) -0.0014(9) 0.0028(8)
C114 0.0458(14) 0.0303(10) 0.0315(14) -0.0023(9) -0.0032(10) 0.0016(9)
C115 0.0813(19) 0.0278(11) 0.0335(14) -0.0021(10) -0.0006(12) 0.0114(11)
C116 0.0383(14) 0.0705(16) 0.0462(17) -0.0239(13) 0.0041(11) 0.0053(12)
C120 0.0151(9) 0.0310(10) 0.0536(15) -0.0051(10) 0.0020(9) -0.0013(8)
O121 0.0448(10) 0.0292(8) 0.0882(14) -0.0132(8) -0.0074(9) -0.0047(7)
O122 0.0375(9) 0.0407(8) 0.0289(9) -0.0088(7) 0.0012(7) -0.0037(6)
C123 0.0434(14) 0.0677(16) 0.0356(15) -0.0229(12) 0.0049(11) -0.0053(12)
C124 0.0237(10) 0.0296(10) 0.0186(11) 0.0039(8) -0.0038(8) -0.0039(8)
O125 0.0345(8) 0.0271(7) 0.0348(9) 0.0012(6) -0.0063(6) -0.0058(6)
O126 0.0206(7) 0.0268(7) 0.0324(9) -0.0019(6) -0.0024(6) 0.0002(5)
C127 0.0297(11) 0.0309(10) 0.0348(13) 0.0007(9) -0.0021(9) 0.0065(8)
C160 0.0283(11) 0.0321(10) 0.0391(14) 0.0055(9) 0.0058(9) -0.0039(8)

loop_
_atom_type_symbol
_atom_type_description
_atom_type_scat_dispersion_real
_atom_type_scat_dispersion_imag
_atom_type_scat_source
C C 0.0033 0.0016 'International Tables Vol C Tables 4.2.6.8 and 6.1.1.4'
H H 0 0 'International Tables Vol C Tables 4.2.6.8 and 6.1.1.4'
N N 0.0061 0.0033 'International Tables Vol C Tables 4.2.6.8 and 6.1.1.4'
O O 0.0106 0.006 'International Tables Vol C Tables 4.2.6.8 and 6.1.1.4'

loop_
_geom_angle_atom_site_label_1
_geom_angle_atom_site_label_2
_geom_angle_atom_site_label_3
_geom_angle
C110 N1 C2 122.89(15)
C110 N1 C18 129.08(16)
C2 N1 C18 108.01(14)
C3 C2 C7 121.70(17)
C3 C2 N1 129.07(18)
C7 C2 N1 109.08(15)
C2 C3 C4 117.28(18)
C2 C3 H3 121.4
C4 C3 H3 121.4
C5 C4 C3 121.59(18)
C5 C4 H4 119.2
C3 C4 H4 119.2
C4 C5 C6 120.33(18)
C4 C5 H5 119.8
C6 C5 H5 119.8
C7 C6 C5 119.02(18)
C7 C6 H6 120.5
C5 C6 H6 120.5
C6 C7 C2 120.05(17)
C6 C7 C8 130.38(17)
C2 C7 C8 109.57(16)
C7 C8 C18 102.39(15)
C7 C8 C9 110.65(15)
C18 C8 C9 111.87(15)
C7 C8 H8 111.6(10)
C18 C8 H8 107.9(10)
C9 C8 H8 112.0(10)
C10 C9 C8 116.84(16)
C10 C9 H9A 106.7(12)
C8 C9 H9A 111.9(12)
C10 C9 H9B 110.4(12)
C8 C9 H9B 106.2(12)
H9A C9 H9B 104.1(17)
C14 C10 C9 132.04(18)
C14 C10 C11 112.32(16)
C9 C10 C11 115.62(16)
C10 C11 C12 105.66(16)
C10 C11 H11A 113.3(12)
C12 C11 H11A 112.3(12)
C10 C11 H11B 114.1(14)
C12 C11 H11B 110.0(13)
H11A C11 H11B 101.7(18)
C120 C12 C124 108.75(15)
C120 C12 C13 112.73(17)
C124 C12 C13 110.15(17)
C120 C12 C11 108.94(17)
C124 C12 C11 111.30(15)
C13 C12 C11 104.95(15)
C14 C13 C12 105.72(16)
C14 C13 H13A 109.4(11)
C12 C13 H13A 111.3(11)
C14 C13 H13B 111.9(14)
C12 C13 H13B 108.1(14)
H13A C13 H13B 110.4(18)
C10 C14 C15 134.39(17)
C10 C14 C13 111.33(17)
C15 C14 C13 114.26(16)
C16 C15 C14 132.34(17)
C16 C15 H15 116.0(12)
C14 C15 H15 111.2(12)
C15 C16 C17 126.27(18)
C15 C16 C160 120.34(17)
C17 C16 C160 113.37(18)
C18 C17 C16 123.7(2)
C18 C17 H17 123.4(12)
C16 C17 H17 112.1(12)
C17 C18 N1 126.21(18)
C17 C18 C8 127.07(17)
N1 C18 C8 106.09(15)
O111 C110 O112 126.33(18)
O111 C110 N1 122.80(18)
O112 C110 N1 110.87(15)
C110 O112 C113 119.27(14)
O112 C113 C114 109.26(15)
O112 C113 C115 110.18(17)
C114 C113 C115 113.69(18)
O112 C113 C116 102.21(16)
C114 C113 C116 109.83(19)
C115 C113 C116 111.05(19)
C113 C114 H11C 109.5
C113 C114 H11D 109.5
H11C C114 H11D 109.5
C113 C114 H11E 109.5
H11C C114 H11E 109.5
H11D C114 H11E 109.5
C113 C115 H11F 109.5
C113 C115 H11G 109.5
H11F C115 H11G 109.5
C113 C115 H11H 109.5
H11F C115 H11H 109.5
H11G C115 H11H 109.5
C113 C116 H11I 109.5
C113 C116 H11J 109.5
H11I C116 H11J 109.5
C113 C116 H11K 109.5
H11I C116 H11K 109.5
H11J C116 H11K 109.5
O121 C120 O122 124.4(2)
O121 C120 C12 124.8(2)
O122 C120 C12 110.70(16)
C120 O122 C123 116.76(17)
O122 C123 H12A 109.5
O122 C123 H12B 109.5
H12A C123 H12B 109.5
O122 C123 H12C 109.5
H12A C123 H12C 109.5
H12B C123 H12C 109.5
O125 C124 O126 123.99(17)
O125 C124 C12 126.10(17)
O126 C124 C12 109.89(15)
C124 O126 C127 114.76(14)
O126 C127 H12D 109.5
O126 C127 H12E 109.5
H12D C127 H12E 109.5
O126 C127 H12F 109.5
H12D C127 H12F 109.5
H12E C127 H12F 109.5
C16 C160 H16A 109.5
C16 C160 H16B 109.5
H16A C160 H16B 109.5
C16 C160 H16C 109.5
H16A C160 H16C 109.5
H16B C160 H16C 109.5

loop_
_geom_bond_atom_site_label_1
_geom_bond_atom_site_label_2
_geom_bond_distance
N1 C110 1.383(2)
N1 C2 1.430(2)
N1 C18 1.449(2)
C2 C3 1.390(3)
C2 C7 1.390(3)
C3 C4 1.393(3)
C3 H3 0.95
C4 C5 1.378(3)
C4 H4 0.95
C5 C6 1.393(3)
C5 H5 0.95
C6 C7 1.381(3)
C6 H6 0.95
C7 C8 1.505(2)
C8 C18 1.508(3)
C8 C9 1.536(3)
C8 H8 1.035(18)
C9 C10 1.497(3)
C9 H9A 0.96(2)
C9 H9B 0.99(2)
C10 C14 1.340(3)
C10 C11 1.502(3)
C11 C12 1.552(3)
C11 H11A 1.01(2)
C11 H11B 1.00(3)
C12 C120 1.522(3)
C12 C124 1.528(3)
C12 C13 1.551(3)
C13 C14 1.514(3)
C13 H13A 1.02(2)
C13 H13B 0.90(2)
C14 C15 1.471(3)
C15 C16 1.337(3)
C15 H15 0.93(2)
C16 C17 1.462(3)
C16 C160 1.517(3)
C17 C18 1.329(3)
C17 H17 0.98(2)
C110 O111 1.211(2)
C110 O112 1.337(2)
O112 C113 1.488(2)
C113 C114 1.508(3)
C113 C115 1.512(3)
C113 C116 1.521(3)
C114 H11C 0.98
C114 H11D 0.98
C114 H11E 0.98
C115 H11F 0.98
C115 H11G 0.98
C115 H11H 0.98
C116 H11I 0.98
C116 H11J 0.98
C116 H11K 0.98
C120 O121 1.203(2)
C120 O122 1.331(3)
O122 C123 1.443(3)
C123 H12A 0.98
C123 H12B 0.98
C123 H12C 0.98
C124 O125 1.200(2)
C124 O126 1.336(2)
O126 C127 1.451(2)
C127 H12D 0.98
C127 H12E 0.98
C127 H12F 0.98
C160 H16A 0.98
C160 H16B 0.98
C160 H16C 0.98

loop_
_geom_torsion_atom_site_label_1
_geom_torsion_atom_site_label_2
_geom_torsion_atom_site_label_3
_geom_torsion_atom_site_label_4
_geom_torsion
C110 N1 C2 C3 14.8(3)
C18 N1 C2 C3 -163.87(18)
C110 N1 C2 C7 -169.68(16)
C18 N1 C2 C7 11.66(19)
C7 C2 C3 C4 1.0(3)
N1 C2 C3 C4 176.03(17)
C2 C3 C4 C5 0.5(3)
C3 C4 C5 C6 -1.0(3)
C4 C5 C6 C7 -0.1(3)
C5 C6 C7 C2 1.5(3)
C5 C6 C7 C8 -179.20(18)
C3 C2 C7 C6 -2.0(3)
N1 C2 C7 C6 -177.96(15)
C3 C2 C7 C8 178.56(16)
N1 C2 C7 C8 2.6(2)
C6 C7 C8 C18 165.73(18)
C2 C7 C8 C18 -14.96(18)
C6 C7 C8 C9 -74.9(2)
C2 C7 C8 C9 104.41(18)
C7 C8 C9 C10 176.17(16)
C18 C8 C9 C10 -70.3(2)
C8 C9 C10 C14 2.0(3)
C8 C9 C10 C11 -176.26(17)
C14 C10 C11 C12 1.5(2)
C9 C10 C11 C12 -179.98(16)
C10 C11 C12 C120 -121.96(18)
C10 C11 C12 C124 118.13(18)
C10 C11 C12 C13 -1.0(2)
C120 C12 C13 C14 118.76(18)
C124 C12 C13 C14 -119.57(18)
C11 C12 C13 C14 0.3(2)
C9 C10 C14 C15 -1.3(4)
C11 C10 C14 C15 177.0(2)
C9 C10 C14 C13 -179.5(2)
C11 C10 C14 C13 -1.3(2)
C12 C13 C14 C10 0.6(2)
C12 C13 C14 C15 -178.06(17)
C10 C14 C15 C16 45.1(4)
C13 C14 C15 C16 -136.7(2)
C14 C15 C16 C17 -6.7(3)
C14 C15 C16 C160 171.91(19)
C15 C16 C17 C18 -47.8(3)
C160 C16 C17 C18 133.49(19)
C16 C17 C18 N1 -170.95(17)
C16 C17 C18 C8 -1.4(3)
C110 N1 C18 C17 -28.2(3)
C2 N1 C18 C17 150.37(18)
C110 N1 C18 C8 160.45(17)
C2 N1 C18 C8 -21.00(18)
C7 C8 C18 C17 -149.86(18)
C9 C8 C18 C17 91.6(2)
C7 C8 C18 N1 21.41(17)
C9 C8 C18 N1 -97.10(16)
C2 N1 C110 O111 -1.7(3)
C18 N1 C110 O111 176.69(18)
C2 N1 C110 O112 178.37(15)
C18 N1 C110 O112 -3.3(3)
O111 C110 O112 C113 -4.0(3)
N1 C110 O112 C113 175.98(15)
C110 O112 C113 C114 -61.2(2)
C110 O112 C113 C115 64.4(2)
C110 O112 C113 C116 -177.51(17)
C124 C12 C120 O121 -139.7(2)
C13 C12 C120 O121 -17.2(3)
C11 C12 C120 O121 98.8(2)
C124 C12 C120 O122 43.5(2)
C13 C12 C120 O122 165.91(16)
C11 C12 C120 O122 -78.02(19)
O121 C120 O122 C123 0.7(3)
C12 C120 O122 C123 177.55(16)
C120 C12 C124 O125 -126.9(2)
C13 C12 C124 O125 109.1(2)
C11 C12 C124 O125 -6.9(3)
C120 C12 C124 O126 54.8(2)
C13 C12 C124 O126 -69.2(2)
C11 C12 C124 O126 174.81(16)
O125 C124 O126 C127 0.9(3)
C12 C124 O126 C127 179.16(16)
